data_7151368
loop_
_publ_author_name
'Potter, Brian'
'Palmer, Rex A.'
'Withnall, Robert'
'Jenkins, Terence C.'
'Chowdhry, Babur Z.'

_publ_section_title
;
 Two new cyclosporin folds observed in the structures of the
 immunosuppressant cyclosporin G and the formyl peptide receptor
 antagonist cyclosporin H at ultra-high resolution
;
_journal_issue 9
_journal_name_full 'Organic &amp;  Biomolecular Chemistry'
_journal_page_first 1466
_journal_paper_doi 10.1039/b210086j
_journal_volume 1
_journal_year 2003
_chemical_compound_source Sandoz-Novartis
_chemical_formula_moiety 'C62 H111 O12 N11. 6.4H2O'
_chemical_formula_sum 'C62 H123.8 N11 O18.4'
_chemical_formula_weight 1327
_chemical_melting_point ?
_chemical_name_common 'cyclosporin H'
_chemical_name_systematic
;
cyclosporin H crystal form II ex MeOH+Mg(ClO4)2 RT
;
_space_group_IT_number 19
_symmetry_cell_setting orthorhombic
_symmetry_space_group_name_Hall 'P 2ac 2ab'
_symmetry_space_group_name_H-M 'P 21 21 21'
_atom_sites_solution_hydrogens geom
_atom_sites_solution_primary direct
_atom_sites_solution_secondary difmap
_audit_creation_method SHELXL-97
_cell_angle_alpha 90.000(0)
_cell_angle_beta 90.000(0)
_cell_angle_gamma 90.000(0)
_cell_formula_units_Z 4
_cell_length_a 17.358(2)
_cell_length_b 19.515(1)
_cell_length_c 23.225(3)
_cell_measurement_reflns_used 25
_cell_measurement_temperature 293(2)
_cell_measurement_theta_max 28
_cell_measurement_theta_min 25
_cell_volume 7867.3(14)
_computing_cell_refinement 'SET4 and CELDIM in CAD-4-PC Software (Enraf-Nonius, 1992)'
_computing_data_collection 'CAD-4-PC Software (Enraf-Nonius, 1992)'
_computing_data_reduction
;         
CCP4: CAD77, CADRAL, CADSHEL
The HKL Manual, 4th edition in Sawyer et al., 1993:
Data Collection and Processing": Proceedings of the CCP4
Study Weekend 29-30 January 1993 (Eds. L.Sawyer, N.Isaacs and S.Bailey)
SERC Daresbury Laboratory* DL/SC1/R34.
;
_computing_molecular_graphics 'WinGX (Farrugia, 1998)'
_computing_publication_material SHELX97
_computing_structure_refinement 'SHELXL-97 (Sheldrick, 1997)'
_computing_structure_solution 'SHELXS-86 (Sheldrick, 1986)'
_diffrn_ambient_temperature 293(2)
_diffrn_measured_fraction_theta_full 0.840
_diffrn_measured_fraction_theta_max 0.840
_diffrn_measurement_device_type 'Nonius CAD4'
_diffrn_measurement_method \w-/2\q
_diffrn_radiation_monochromator graphite
_diffrn_radiation_source 'fine-focus sealed tube'
_diffrn_radiation_type CuK\a
_diffrn_radiation_wavelength 1.54180
_diffrn_reflns_av_R_equivalents 0.0339
_diffrn_reflns_av_sigmaI/netI 0.0768
_diffrn_reflns_limit_h_max 21
_diffrn_reflns_limit_h_min 0
_diffrn_reflns_limit_k_max 24
_diffrn_reflns_limit_k_min 0
_diffrn_reflns_limit_l_max 23
_diffrn_reflns_limit_l_min -28
_diffrn_reflns_number 12266
_diffrn_reflns_theta_full 74.61
_diffrn_reflns_theta_max 74.61
_diffrn_reflns_theta_min 3.41
_diffrn_standards_decay_% 0
_diffrn_standards_interval_count 100
_diffrn_standards_interval_time 97
_diffrn_standards_number 3
_exptl_absorpt_coefficient_mu 0.670
_exptl_absorpt_correction_T_max 0.984
_exptl_absorpt_correction_T_min 0.768
_exptl_absorpt_correction_type 'empirical via \psi scans'
_exptl_absorpt_process_details '(North, Philips & Mathews, 1968)'
_exptl_crystal_colour colorless
_exptl_crystal_density_diffrn 1.114
_exptl_crystal_density_meas ?
_exptl_crystal_density_method .
_exptl_crystal_description prism
_exptl_crystal_F_000 2883
_exptl_crystal_size_max 0.70
_exptl_crystal_size_mid 0.50
_exptl_crystal_size_min 0.40
_refine_diff_density_max 0.340
_refine_diff_density_min -0.161
_refine_diff_density_rms 0.043
_refine_ls_abs_structure_details 'Flack H D (1983), Acta Cryst. A39, 876-881'
_refine_ls_abs_structure_Flack -0.4(2)
_refine_ls_extinction_coef 0.00111(6)
_refine_ls_extinction_expression Fc^*^=kFc[1+0.001xFc^2^\l^3^/sin(2\q)]^-1/4^
_refine_ls_extinction_method SHELXL
_refine_ls_goodness_of_fit_ref 0.964
_refine_ls_hydrogen_treatment mixed
_refine_ls_matrix_type full
_refine_ls_number_parameters 911
_refine_ls_number_reflns 11462
_refine_ls_number_restraints 0
_refine_ls_restrained_S_all 0.964
_refine_ls_R_factor_all 0.0937
_refine_ls_R_factor_gt 0.0582
_refine_ls_shift/su_max 0.004
_refine_ls_shift/su_mean 0.000
_refine_ls_structure_factor_coef Fsqd
_refine_ls_weighting_details 'calc w=1/[\s^2^(Fo^2^)+(0.0938P)^2^+0.0000P] where P=(Fo^2^+2Fc^2^)/3'
_refine_ls_weighting_scheme calc
_refine_ls_wR_factor_gt 0.1429
_refine_ls_wR_factor_ref 0.1555
_reflns_number_gt 7298
_reflns_number_total 11462
_reflns_threshold_expression >2sigma(I)
_cod_data_source_file b210086j.txt
_cod_data_source_block CsHII
_cod_depositor_comments
;
The following automatic conversions were performed:

'_chemical_melting_point' value 'not measured' was changed to '?' -
the value is undefined or not given.

Automatic conversion script
Id: cif_fix_values 1569 2011-02-09 13:29:24Z adriana 
;
_cod_original_cell_volume 7867.2(14)
_cod_original_formula_sum 'C62 H123.8 O18.4 N11'
_cod_database_code 7151368

loop_
_symmetry_equiv_pos_as_xyz
'x, y, z'
'-x+1/2, -y, z+1/2'
'-x, y+1/2, -z+1/2'
'x+1/2, -y+1/2, -z'

loop_
_atom_site_label
_atom_site_type_symbol
_atom_site_fract_x
_atom_site_fract_y
_atom_site_fract_z
_atom_site_U_iso_or_equiv
_atom_site_adp_type
_atom_site_occupancy
_atom_site_symmetry_multiplicity
_atom_site_calc_flag
_atom_site_refinement_flags
_atom_site_disorder_assembly
_atom_site_disorder_group
N1 N 0.62692(11) 0.65245(11) 0.61396(10) 0.0677(6) Uani 1 1 d . . .
N2 N 0.79343(12) 0.54877(11) 0.57459(9) 0.0630(6) Uani 1 1 d . . .
H1 H 0.7903 0.5476 0.5376 0.108(10) Uiso 1 1 calc R . .
N3 N 0.97444(11) 0.56595(10) 0.65451(9) 0.0561(6) Uani 1 1 d . . .
N4 N 1.06890(11) 0.71139(10) 0.72828(9) 0.0573(6) Uani 1 1 d . . .
N5 N 0.94486(12) 0.83165(10) 0.74543(9) 0.0612(6) Uani 1 1 d . . .
H2 H 0.9168 0.8028 0.7640 0.106(10) Uiso 1 1 calc R . .
N6 N 0.80817(12) 0.97320(11) 0.73508(9) 0.0670(6) Uani 1 1 d . . .
N7 N 0.69690(13) 0.96536(11) 0.86413(9) 0.0694(7) Uani 1 1 d . . .
H3 H 0.6559 0.9478 0.8494 0.062(7) Uiso 1 1 calc R . .
N8 N 0.79281(11) 0.86783(10) 0.90933(9) 0.0595(6) Uani 1 1 d . . .
H4 H 0.7763 0.8682 0.8744 0.077(8) Uiso 1 1 calc R . .
N9 N 0.79243(12) 0.71023(10) 0.91142(8) 0.0574(6) Uani 1 1 d . . .
N10 N 0.66013(11) 0.68406(11) 0.83179(9) 0.0623(6) Uani 1 1 d . . .
N11 N 0.54204(12) 0.64347(11) 0.73312(10) 0.0639(6) Uani 1 1 d . . .
O1 O 0.73273(12) 0.56946(12) 0.65709(8) 0.0905(7) Uani 1 1 d . . .
O2 O 0.91303(10) 0.63262(10) 0.59145(9) 0.0785(6) Uani 1 1 d . . .
O3 O 0.95394(10) 0.65879(9) 0.74032(8) 0.0735(5) Uani 1 1 d . . .
O4 O 1.06377(11) 0.86721(10) 0.72507(10) 0.0867(7) Uani 1 1 d . . .
O5 O 0.80887(10) 0.87406(9) 0.78437(8) 0.0701(5) Uani 1 1 d . . .
O6 O 0.80927(12) 1.01790(10) 0.84824(9) 0.0841(6) Uani 1 1 d . . .
O7 O 0.77307(14) 0.90493(12) 0.99988(9) 0.1000(7) Uani 1 1 d . . .
O8 O 0.88710(10) 0.74289(9) 0.85017(7) 0.0682(5) Uani 1 1 d . . .
O9 O 0.65762(11) 0.59051(10) 0.88896(9) 0.0868(6) Uani 1 1 d . . .
O10 O 0.52497(11) 0.75486(10) 0.75388(9) 0.0820(6) Uani 1 1 d . . .
O11 O 0.54531(12) 0.56345(11) 0.60882(9) 0.0901(7) Uani 1 1 d . . .
O12 O 0.78054(11) 0.70395(10) 0.55560(8) 0.0785(6) Uani 1 1 d . . .
H5 H 0.8157 0.6767 0.5611 0.118 Uiso 1 1 calc R . .
C1A C 0.65819(18) 0.70921(16) 0.64833(14) 0.0910(10) Uani 1 1 d . . .
H6 H 0.6739 0.6924 0.6854 0.152(9) Uiso 1 1 calc R . .
H7 H 0.6193 0.7437 0.6532 0.152(9) Uiso 1 1 calc R . .
H8 H 0.7018 0.7286 0.6289 0.152(9) Uiso 1 1 calc R . .
C2A C 0.67820(16) 0.61902(15) 0.57230(12) 0.0691(8) Uani 1 1 d . . .
H9 H 0.6468 0.5874 0.5494 0.071(7) Uiso 1 1 calc R . .
C3A C 0.73742(15) 0.57661(15) 0.60460(11) 0.0662(8) Uani 1 1 d . . .
C4A C 0.71832(16) 0.66996(15) 0.52952(13) 0.0737(9) Uani 1 1 d . . .
H10 H 0.7387 0.6431 0.4973 0.086(9) Uiso 1 1 calc R . .
C5A C 0.66406(18) 0.72318(17) 0.50510(14) 0.0872(10) Uani 1 1 d . . .
H11 H 0.6430 0.7492 0.5376 0.141(13) Uiso 1 1 calc R . .
C6A C 0.7084(2) 0.77407(19) 0.46634(16) 0.1101(13) Uani 1 1 d . . .
H12 H 0.7593 0.7812 0.4825 0.170(12) Uiso 1 1 calc R . .
H13 H 0.7149 0.7536 0.4286 0.170(12) Uiso 1 1 calc R . .
C17A C 0.6696(3) 0.8433(2) 0.45912(17) 0.1194(14) Uani 1 1 d . . .
H14 H 0.6834 0.8652 0.4251 0.179 Uiso 1 1 calc R . .
C8A C 0.6254(3) 0.8757(2) 0.48731(19) 0.1419(17) Uani 1 1 d . . .
H15 H 0.6079 0.8530 0.5200 0.24(2) Uiso 1 1 calc R . .
C9A C 0.5927(3) 0.9459(2) 0.4800(2) 0.1271(15) Uani 1 1 d . . .
H16 H 0.5376 0.9440 0.4832 0.235(14) Uiso 1 1 calc R . .
H17 H 0.6066 0.9634 0.4428 0.235(14) Uiso 1 1 calc R . .
H18 H 0.6129 0.9756 0.5093 0.235(14) Uiso 1 1 calc R . .
C10A C 0.5973(2) 0.6910(2) 0.47388(19) 0.1252(15) Uani 1 1 d . . .
H19 H 0.5705 0.7255 0.4522 0.207(13) Uiso 1 1 calc R . .
H20 H 0.5627 0.6708 0.5013 0.207(13) Uiso 1 1 calc R . .
H21 H 0.6160 0.6563 0.4482 0.207(13) Uiso 1 1 calc R . .
C1B C 0.86107(14) 0.51969(13) 0.60309(12) 0.0630(8) Uani 1 1 d . . .
H22 H 0.8452 0.4973 0.6389 0.055(6) Uiso 1 1 calc R . .
C2B C 0.91792(15) 0.57801(13) 0.61699(11) 0.0601(7) Uani 1 1 d . . .
C3B C 0.89991(18) 0.46683(15) 0.56347(14) 0.0841(10) Uani 1 1 d . . .
H23 H 0.9136 0.4889 0.5275 0.098(7) Uiso 1 1 calc R . .
H24 H 0.9471 0.4511 0.5815 0.098(7) Uiso 1 1 calc R . .
C4B C 0.8500(2) 0.40644(17) 0.55096(17) 0.1160(13) Uani 1 1 d . . .
H25 H 0.8769 0.3754 0.5260 0.154(9) Uiso 1 1 calc R . .
H26 H 0.8035 0.4215 0.5325 0.154(9) Uiso 1 1 calc R . .
H27 H 0.8374 0.3835 0.5863 0.154(9) Uiso 1 1 calc R . .
C1C C 0.98224(17) 0.50553(15) 0.69046(12) 0.0745(9) Uani 1 1 d . . .
H28 H 1.0304 0.4834 0.6823 0.107(6) Uiso 1 1 calc R . .
H29 H 0.9406 0.4745 0.6826 0.107(6) Uiso 1 1 calc R . .
H30 H 0.9809 0.5188 0.7303 0.107(6) Uiso 1 1 calc R . .
C2C C 1.03265(14) 0.61852(14) 0.66259(11) 0.0614(8) Uani 1 1 d . . .
H31 H 1.0361 0.6463 0.6280 0.065(5) Uiso 1 1 calc R . .
H32 H 1.0823 0.5969 0.6686 0.065(5) Uiso 1 1 calc R . .
C3C C 1.01429(14) 0.66434(13) 0.71365(11) 0.0569(7) Uani 1 1 d . . .
C1D C 1.13782(16) 0.72276(17) 0.69369(14) 0.0834(10) Uani 1 1 d . . .
H33 H 1.1773 0.7427 0.7173 0.168(10) Uiso 1 1 calc R . .
H34 H 1.1259 0.7532 0.6625 0.168(10) Uiso 1 1 calc R . .
H35 H 1.1556 0.6798 0.6785 0.168(10) Uiso 1 1 calc R . .
C2D C 1.05107(14) 0.76019(12) 0.77562(11) 0.0560(7) Uani 1 1 d . . .
H36 H 1.0103 0.7405 0.7997 0.053(6) Uiso 1 1 calc R . .
C3D C 1.02055(14) 0.82469(13) 0.74749(11) 0.0596(7) Uani 1 1 d . . .
C4D C 1.12048(16) 0.77490(14) 0.81326(12) 0.0704(8) Uani 1 1 d . . .
H37 H 1.1071 0.8110 0.8402 0.055(4) Uiso 1 1 calc R . .
H38 H 1.1619 0.7919 0.7891 0.055(4) Uiso 1 1 calc R . .
C5D C 1.1501(2) 0.71287(17) 0.84729(15) 0.0966(11) Uani 1 1 d . . .
H39 H 1.1486 0.6726 0.8221 0.138(12) Uiso 1 1 calc R . .
C6D C 1.2315(2) 0.7239(2) 0.8663(2) 0.1428(17) Uani 1 1 d . . .
H40 H 1.2334 0.7614 0.8931 0.147(8) Uiso 1 1 calc R . .
H41 H 1.2630 0.7344 0.8334 0.147(8) Uiso 1 1 calc R . .
H42 H 1.2504 0.6831 0.8846 0.147(8) Uiso 1 1 calc R . .
C7D C 1.0998(3) 0.6986(2) 0.8999(2) 0.1514(18) Uani 1 1 d . . .
H43 H 1.0469 0.6954 0.8883 0.256(16) Uiso 1 1 calc R . .
H44 H 1.1056 0.7352 0.9272 0.256(16) Uiso 1 1 calc R . .
H45 H 1.1154 0.6562 0.9173 0.256(16) Uiso 1 1 calc R . .
C1E C 0.90676(15) 0.88590(14) 0.71313(11) 0.0615(8) Uani 1 1 d . . .
H46 H 0.9429 0.9240 0.7081 0.071(7) Uiso 1 1 calc R . .
C2E C 0.83878(15) 0.91057(14) 0.74802(11) 0.0615(7) Uani 1 1 d . . .
C3E C 0.88049(18) 0.86187(19) 0.65465(14) 0.0896(11) Uani 1 1 d . . .
H47 H 0.8545 0.9005 0.6360 0.098(9) Uiso 1 1 calc R . .
C4E C 0.9462(3) 0.8408(3) 0.61644(17) 0.159(2) Uani 1 1 d . . .
H48 H 0.9286 0.8377 0.5773 0.197(12) Uiso 1 1 calc R . .
H49 H 0.9654 0.7969 0.6286 0.197(12) Uiso 1 1 calc R . .
H50 H 0.9867 0.8742 0.6190 0.197(12) Uiso 1 1 calc R . .
C5E C 0.8250(2) 0.8061(2) 0.65865(19) 0.1321(16) Uani 1 1 d . . .
H51 H 0.8070 0.7944 0.6208 0.245(15) Uiso 1 1 calc R . .
H52 H 0.7822 0.8202 0.6820 0.245(15) Uiso 1 1 calc R . .
H53 H 0.8491 0.7668 0.6758 0.245(15) Uiso 1 1 calc R . .
C1F C 0.84634(19) 1.02559(15) 0.70064(13) 0.0817(9) Uani 1 1 d . . .
H54 H 0.8154 1.0360 0.6675 0.114(6) Uiso 1 1 calc R . .
H55 H 0.8957 1.0090 0.6883 0.114(6) Uiso 1 1 calc R . .
H56 H 0.8531 1.0662 0.7234 0.114(6) Uiso 1 1 calc R . .
C2F C 0.73522(15) 0.99202(15) 0.76435(12) 0.0677(8) Uani 1 1 d . . .
H57 H 0.7255 1.0399 0.7539 0.079(8) Uiso 1 1 calc R . .
C3F C 0.74989(16) 0.99216(14) 0.82858(13) 0.0662(8) Uani 1 1 d . . .
C4F C 0.66679(17) 0.95210(16) 0.74192(13) 0.0785(9) Uani 1 1 d . . .
H58 H 0.6727 0.9048 0.7540 0.074(5) Uiso 1 1 calc R . .
H59 H 0.6209 0.9697 0.7606 0.074(5) Uiso 1 1 calc R . .
C5F C 0.6529(2) 0.95258(19) 0.67812(15) 0.1016(12) Uani 1 1 d . . .
H60 H 0.6999 0.9354 0.6597 0.150(14) Uiso 1 1 calc R . .
C6F C 0.6382(3) 1.0247(2) 0.65419(18) 0.1345(16) Uani 1 1 d . . .
H61 H 0.6782 1.0551 0.6670 0.191(11) Uiso 1 1 calc R . .
H62 H 0.5893 1.0411 0.6677 0.191(11) Uiso 1 1 calc R . .
H63 H 0.6379 1.0232 0.6129 0.191(11) Uiso 1 1 calc R . .
C7F C 0.5890(3) 0.9050(2) 0.66176(19) 0.1319(16) Uani 1 1 d . . .
H64 H 0.6028 0.8590 0.6720 0.198(12) Uiso 1 1 calc R . .
H65 H 0.5803 0.9076 0.6210 0.198(12) Uiso 1 1 calc R . .
H66 H 0.5428 0.9179 0.6818 0.198(12) Uiso 1 1 calc R . .
C1G C 0.70544(17) 0.96464(15) 0.92570(13) 0.0742(9) Uani 1 1 d . . .
H67 H 0.7275 1.0090 0.9366 0.091(9) Uiso 1 1 calc R . .
C2G C 0.76053(16) 0.90950(15) 0.94780(12) 0.0679(8) Uani 1 1 d . . .
C3G C 0.6283(2) 0.9590(2) 0.95590(16) 0.1204(14) Uani 1 1 d . . .
H68 H 0.6359 0.9604 0.9968 0.136(8) Uiso 1 1 calc R . .
H69 H 0.6041 0.9165 0.9456 0.136(8) Uiso 1 1 calc R . .
H70 H 0.5959 0.9965 0.9444 0.136(8) Uiso 1 1 calc R . .
C1H C 0.85518(14) 0.82178(13) 0.92496(12) 0.0598(7) Uani 1 1 d . . .
H71 H 0.8520 0.8124 0.9663 0.062(7) Uiso 1 1 calc R . .
C2H C 0.84702(14) 0.75445(13) 0.89257(10) 0.0551(7) Uani 1 1 d . . .
C3H C 0.93296(16) 0.85555(15) 0.91230(15) 0.0802(9) Uani 1 1 d . . .
H72 H 0.9738 0.8254 0.9239 0.115(6) Uiso 1 1 calc R . .
H73 H 0.9368 0.8978 0.9333 0.115(6) Uiso 1 1 calc R . .
H74 H 0.9371 0.8646 0.8718 0.115(6) Uiso 1 1 calc R . .
C1I C 0.74602(16) 0.72166(15) 0.96309(11) 0.0719(9) Uani 1 1 d . . .
H75 H 0.7027 0.6911 0.9629 0.111(6) Uiso 1 1 calc R . .
H76 H 0.7281 0.7682 0.9636 0.111(6) Uiso 1 1 calc R . .
H77 H 0.7768 0.7132 0.9967 0.111(6) Uiso 1 1 calc R . .
C2I C 0.78044(15) 0.64560(13) 0.88029(12) 0.0613(8) Uani 1 1 d . . .
H78 H 0.8086 0.6480 0.8438 0.053(6) Uiso 1 1 calc R . .
C3I C 0.69481(17) 0.63782(14) 0.86696(12) 0.0668(8) Uani 1 1 d . . .
C4I C 0.81038(17) 0.58405(14) 0.91411(13) 0.0719(8) Uani 1 1 d . . .
H79 H 0.7830 0.5822 0.9505 0.095(6) Uiso 1 1 calc R . .
H80 H 0.7973 0.5429 0.8929 0.095(6) Uiso 1 1 calc R . .
C5I C 0.89584(18) 0.58245(16) 0.92678(13) 0.0806(10) Uani 1 1 d . . .
H81 H 0.9110 0.6282 0.9401 0.100(9) Uiso 1 1 calc R . .
C6I C 0.9129(3) 0.5316(2) 0.97534(19) 0.1290(16) Uani 1 1 d . . .
H82 H 0.8887 0.5471 1.0102 0.263(17) Uiso 1 1 calc R . .
H83 H 0.9675 0.5286 0.9811 0.263(17) Uiso 1 1 calc R . .
H84 H 0.8931 0.4873 0.9652 0.263(17) Uiso 1 1 calc R . .
C7I C 0.9419(2) 0.5663(2) 0.87451(15) 0.1023(12) Uani 1 1 d . . .
H85 H 0.9306 0.5205 0.8620 0.127(7) Uiso 1 1 calc R . .
H86 H 0.9958 0.5699 0.8834 0.127(7) Uiso 1 1 calc R . .
H87 H 0.9292 0.5980 0.8444 0.127(7) Uiso 1 1 calc R . .
C1J C 0.70044(17) 0.74213(15) 0.80628(12) 0.0730(9) Uani 1 1 d . . .
H88 H 0.6727 0.7578 0.7730 0.110(6) Uiso 1 1 calc R . .
H89 H 0.7513 0.7283 0.7950 0.110(6) Uiso 1 1 calc R . .
H90 H 0.7039 0.7785 0.8339 0.110(6) Uiso 1 1 calc R . .
C2J C 0.57546(15) 0.68585(15) 0.83110(12) 0.0676(8) Uani 1 1 d . . .
H91 H 0.5566 0.6413 0.8446 0.093(9) Uiso 1 1 calc R . .
C3J C 0.54571(15) 0.69696(15) 0.77009(13) 0.0672(8) Uani 1 1 d . . .
C4J C 0.54585(18) 0.74031(18) 0.87181(14) 0.0892(10) Uani 1 1 d . . .
H92 H 0.5782 0.7401 0.9059 0.122(8) Uiso 1 1 calc R . .
H93 H 0.5523 0.7845 0.8534 0.122(8) Uiso 1 1 calc R . .
C5J C 0.4638(2) 0.7344(2) 0.89086(18) 0.1119(14) Uani 1 1 d . . .
H94 H 0.4308 0.7337 0.8566 0.201(19) Uiso 1 1 calc R . .
C6J C 0.4399(3) 0.7942(3) 0.9283(2) 0.1681(19) Uani 1 1 d . . .
H95 H 0.4424 0.8358 0.9062 0.220(13) Uiso 1 1 calc R . .
H96 H 0.4740 0.7975 0.9607 0.220(13) Uiso 1 1 calc R . .
H97 H 0.3881 0.7873 0.9416 0.220(13) Uiso 1 1 calc R . .
C7J C 0.4514(3) 0.6668(2) 0.9245(2) 0.1475(17) Uani 1 1 d . . .
H98 H 0.4638 0.6286 0.9001 0.194(12) Uiso 1 1 calc R . .
H99 H 0.3986 0.6636 0.9364 0.194(12) Uiso 1 1 calc R . .
H100 H 0.4843 0.6662 0.9577 0.194(12) Uiso 1 1 calc R . .
C1K C 0.56818(19) 0.57397(15) 0.74853(14) 0.0839(10) Uani 1 1 d . . .
H101 H 0.5321 0.5409 0.7341 0.158(9) Uiso 1 1 calc R . .
H102 H 0.5715 0.5700 0.7897 0.158(9) Uiso 1 1 calc R . .
H103 H 0.6180 0.5657 0.7319 0.158(9) Uiso 1 1 calc R . .
C2K C 0.51056(14) 0.65353(15) 0.67503(13) 0.0697(9) Uani 1 1 d . . .
H104 H 0.5120 0.7029 0.6673 0.059(6) Uiso 1 1 calc R . .
C3K C 0.56297(16) 0.61947(15) 0.63055(12) 0.0671(8) Uani 1 1 d . . .
C4K C 0.42598(16) 0.63093(18) 0.66872(16) 0.0888(11) Uani 1 1 d . . .
H105 H 0.4238 0.5809 0.6723 0.073(8) Uiso 1 1 calc R . .
C5K C 0.3966(2) 0.6504(2) 0.60993(19) 0.1308(16) Uani 1 1 d . . .
H106 H 0.4040 0.6986 0.6040 0.160(9) Uiso 1 1 calc R . .
H107 H 0.3428 0.6397 0.6073 0.160(9) Uiso 1 1 calc R . .
H108 H 0.4244 0.6252 0.5811 0.160(9) Uiso 1 1 calc R . .
C6K C 0.37581(18) 0.66229(19) 0.71643(19) 0.1090(14) Uani 1 1 d . . .
H109 H 0.3232 0.6485 0.7111 0.128(7) Uiso 1 1 calc R . .
H110 H 0.3792 0.7114 0.7148 0.128(7) Uiso 1 1 calc R . .
H111 H 0.3937 0.6467 0.7533 0.128(7) Uiso 1 1 calc R . .
OW1 O 0.81963(12) 0.57871(12) 0.75527(8) 0.0872(7) Uani 1 1 d . . .
OW2 O 0.47068(15) 0.44183(15) 0.65610(14) 0.1311(10) Uani 1 1 d . . .
OW3 O 0.67489(19) 0.45707(14) 0.94855(11) 0.1276(10) Uani 1 1 d . . .
OW4 O 1.20018(16) 0.94016(16) 0.72231(19) 0.1674(15) Uani 1 1 d . . .
OW5 O 0.4334(2) 0.87639(19) 0.76058(19) 0.1808(16) Uani 1 1 d . . .
OW6 O 0.7021(3) 0.4100(3) 0.6845(2) 0.238(2) Uani 1 1 d . . .
OW7 O 1.3195(5) 0.8789(4) 0.6537(3) 0.152(3) Uani 0.40 1 d P . .
HW11 H 0.7974 0.5798 0.7210 0.228 Uiso 1 1 d . . .
HW12 H 0.8557 0.6005 0.7473 0.228 Uiso 1 1 d . . .
HW21 H 0.4967 0.4772 0.6345 0.228 Uiso 1 1 d . . .
HW22 H 0.5023 0.4184 0.6805 0.228 Uiso 1 1 d . . .
HW31 H 0.6621 0.5001 0.9374 0.228 Uiso 1 1 d . . .
HW32 H 0.6803 0.4355 0.9147 0.228 Uiso 1 1 d . . .
HW41 H 1.2049 0.9828 0.7275 0.228 Uiso 1 1 d . . .
HW42 H 1.1608 0.9293 0.7043 0.228 Uiso 1 1 d . . .
HW51 H 0.4582 0.8408 0.7681 0.228 Uiso 1 1 d . . .
HW52 H 0.3890 0.8760 0.7775 0.228 Uiso 1 1 d . . .
HW61 H 0.7376 0.4051 0.7134 0.228 Uiso 1 1 d . . .
HW62 H 0.6947 0.4533 0.6808 0.228 Uiso 1 1 d . . .
HW71 H 1.2761 0.8756 0.6679 0.228 Uiso 0.40 1 d P . .
HW72 H 1.3497 0.8773 0.6826 0.228 Uiso 0.40 1 d P . .

loop_
_atom_site_aniso_label
_atom_site_aniso_U_11
_atom_site_aniso_U_22
_atom_site_aniso_U_33
_atom_site_aniso_U_23
_atom_site_aniso_U_13
_atom_site_aniso_U_12
N1 0.0532(12) 0.0744(14) 0.0755(13) -0.0158(12) -0.0021(11) -0.0007(11)
N2 0.0600(12) 0.0671(13) 0.0618(13) -0.0033(11) -0.0125(11) 0.0079(11)
N3 0.0539(11) 0.0530(11) 0.0614(12) -0.0081(10) -0.0097(10) 0.0003(10)
N4 0.0477(10) 0.0583(12) 0.0659(12) -0.0176(11) 0.0026(10) -0.0034(10)
N5 0.0590(12) 0.0538(12) 0.0707(13) 0.0038(11) 0.0130(11) 0.0027(10)
N6 0.0673(12) 0.0596(12) 0.0742(13) 0.0180(11) 0.0109(12) 0.0075(11)
N7 0.0617(12) 0.0673(13) 0.0793(15) 0.0093(12) 0.0093(12) 0.0089(12)
N8 0.0583(12) 0.0652(13) 0.0549(12) 0.0027(10) 0.0027(10) 0.0063(11)
N9 0.0632(12) 0.0519(11) 0.0570(11) 0.0021(10) 0.0135(10) -0.0075(10)
N10 0.0574(12) 0.0640(13) 0.0656(13) 0.0002(11) 0.0084(11) -0.0089(11)
N11 0.0571(11) 0.0578(12) 0.0767(14) -0.0009(11) -0.0011(11) 0.0010(10)
O1 0.0799(12) 0.1271(17) 0.0645(11) 0.0098(12) -0.0095(10) 0.0154(12)
O2 0.0750(11) 0.0651(11) 0.0954(13) 0.0077(11) -0.0200(10) -0.0031(10)
O3 0.0605(10) 0.0761(12) 0.0840(12) -0.0242(10) 0.0173(10) -0.0146(9)
O4 0.0607(11) 0.0775(12) 0.1219(16) 0.0138(12) 0.0069(11) -0.0081(10)
O5 0.0701(10) 0.0621(10) 0.0779(11) 0.0203(9) 0.0197(9) 0.0117(9)
O6 0.0822(12) 0.0850(13) 0.0850(13) -0.0030(11) 0.0090(11) -0.0090(11)
O7 0.1306(17) 0.0994(15) 0.0699(12) -0.0073(12) 0.0071(13) 0.0321(14)
O8 0.0633(10) 0.0680(11) 0.0731(11) -0.0001(10) 0.0217(9) -0.0007(9)
O9 0.0777(12) 0.0730(12) 0.1096(15) 0.0250(11) 0.0141(12) -0.0159(10)
O10 0.0814(12) 0.0662(11) 0.0984(14) -0.0037(11) 0.0061(11) 0.0109(10)
O11 0.0904(13) 0.0782(13) 0.1017(14) -0.0180(12) -0.0070(12) -0.0185(11)
O12 0.0791(12) 0.0697(12) 0.0868(13) 0.0078(11) -0.0053(11) 0.0025(10)
C1A 0.0782(18) 0.092(2) 0.102(2) -0.0403(18) 0.0056(17) -0.0232(18)
C2A 0.0706(17) 0.0727(17) 0.0641(16) -0.0107(14) -0.0153(14) 0.0046(15)
C3A 0.0644(15) 0.0730(18) 0.0612(16) -0.0058(14) -0.0137(14) -0.0023(14)
C4A 0.0763(17) 0.0759(18) 0.0691(17) -0.0048(16) -0.0171(15) 0.0104(16)
C5A 0.089(2) 0.091(2) 0.082(2) 0.0023(18) -0.0203(17) 0.0139(18)
C6A 0.136(3) 0.098(2) 0.096(2) 0.025(2) -0.009(2) 0.016(2)
C17A 0.160(3) 0.100(3) 0.099(3) 0.008(2) -0.030(3) 0.028(3)
C8A 0.181(4) 0.149(3) 0.095(3) 0.012(3) 0.006(3) 0.080(3)
C9A 0.158(4) 0.092(3) 0.131(3) 0.003(2) -0.010(3) 0.027(3)
C10A 0.115(3) 0.116(3) 0.145(3) 0.014(3) -0.063(2) 0.015(2)
C1B 0.0607(15) 0.0598(15) 0.0687(16) -0.0047(14) -0.0151(14) 0.0009(13)
C2B 0.0657(15) 0.0520(15) 0.0628(15) -0.0057(13) -0.0051(14) 0.0028(13)
C3B 0.0778(18) 0.0748(19) 0.100(2) -0.0222(18) -0.0245(17) 0.0159(16)
C4B 0.136(3) 0.0648(19) 0.147(3) -0.032(2) -0.066(2) 0.008(2)
C1C 0.0787(18) 0.0662(17) 0.0787(18) 0.0029(15) -0.0222(15) 0.0088(15)
C2C 0.0535(14) 0.0721(17) 0.0585(15) -0.0095(14) -0.0036(12) 0.0000(13)
C3C 0.0527(14) 0.0603(15) 0.0577(14) -0.0113(13) -0.0030(12) 0.0022(13)
C1D 0.0649(17) 0.085(2) 0.100(2) -0.0236(17) 0.0219(16) -0.0069(16)
C2D 0.0556(13) 0.0530(14) 0.0594(14) -0.0088(12) 0.0029(12) -0.0033(12)
C3D 0.0522(14) 0.0569(15) 0.0697(16) -0.0087(13) 0.0114(13) -0.0107(13)
C4D 0.0697(17) 0.0663(17) 0.0754(17) -0.0199(14) -0.0120(15) 0.0014(15)
C5D 0.114(2) 0.0723(18) 0.103(2) -0.0270(18) -0.044(2) 0.0269(19)
C6D 0.118(3) 0.151(4) 0.159(4) -0.019(3) -0.061(3) 0.049(3)
C7D 0.147(4) 0.130(3) 0.177(4) 0.070(3) -0.035(3) -0.021(3)
C1E 0.0593(15) 0.0619(16) 0.0631(16) 0.0060(13) 0.0078(13) 0.0004(13)
C2E 0.0594(15) 0.0628(15) 0.0622(15) 0.0058(14) 0.0050(13) 0.0029(13)
C3E 0.0754(19) 0.110(2) 0.084(2) 0.002(2) 0.0033(17) 0.002(2)
C4E 0.117(3) 0.274(6) 0.086(2) -0.043(3) 0.020(2) 0.035(4)
C5E 0.131(3) 0.130(3) 0.136(3) -0.045(3) 0.001(3) -0.040(3)
C1F 0.090(2) 0.0663(18) 0.089(2) 0.0191(16) 0.0112(18) -0.0024(17)
C2F 0.0678(16) 0.0596(16) 0.0758(18) 0.0096(14) 0.0085(15) 0.0136(14)
C3F 0.0627(15) 0.0541(15) 0.0817(19) 0.0102(14) 0.0090(15) 0.0131(13)
C4F 0.0705(17) 0.0833(19) 0.0819(19) 0.0093(17) 0.0015(16) 0.0152(16)
C5F 0.108(2) 0.106(3) 0.091(2) -0.001(2) -0.017(2) 0.022(2)
C6F 0.164(4) 0.130(3) 0.110(3) 0.020(3) -0.039(3) 0.018(3)
C7F 0.155(4) 0.127(3) 0.114(3) -0.017(3) -0.030(3) 0.001(3)
C1G 0.0742(18) 0.0672(18) 0.0811(19) 0.0043(16) 0.0145(16) 0.0104(15)
C2G 0.0705(17) 0.0623(16) 0.0709(17) -0.0005(15) 0.0124(15) 0.0004(15)
C3G 0.103(2) 0.151(3) 0.107(3) 0.032(2) 0.039(2) 0.044(2)
C1H 0.0587(14) 0.0604(15) 0.0603(15) 0.0021(13) 0.0027(13) -0.0065(13)
C2H 0.0513(13) 0.0570(14) 0.0570(14) 0.0048(13) 0.0029(12) 0.0008(12)
C3H 0.0664(17) 0.0710(18) 0.103(2) -0.0010(18) 0.0027(17) -0.0118(15)
C1I 0.0839(18) 0.0741(18) 0.0576(15) -0.0010(14) 0.0242(15) -0.0128(15)
C2I 0.0652(15) 0.0568(15) 0.0618(15) -0.0020(13) 0.0119(13) 0.0023(13)
C3I 0.0733(17) 0.0578(15) 0.0694(16) -0.0046(14) 0.0129(15) -0.0081(15)
C4I 0.0833(18) 0.0573(16) 0.0753(18) 0.0071(14) 0.0117(16) -0.0006(15)
C5I 0.090(2) 0.0711(19) 0.0806(19) 0.0153(17) -0.0075(17) 0.0037(17)
C6I 0.142(3) 0.124(3) 0.122(3) 0.045(3) -0.028(3) 0.006(3)
C7I 0.088(2) 0.114(3) 0.105(3) 0.006(2) -0.004(2) 0.010(2)
C1J 0.0756(17) 0.0731(18) 0.0701(17) 0.0186(15) -0.0027(15) -0.0207(16)
C2J 0.0595(15) 0.0691(17) 0.0742(17) -0.0076(15) 0.0170(14) -0.0037(14)
C3J 0.0482(14) 0.0699(18) 0.0835(18) -0.0078(16) 0.0093(14) 0.0006(13)
C4J 0.0819(19) 0.099(2) 0.087(2) -0.0188(19) 0.0278(17) -0.0086(18)
C5J 0.092(2) 0.130(3) 0.113(3) -0.030(2) 0.019(2) -0.005(2)
C6J 0.150(3) 0.145(4) 0.209(4) -0.040(4) 0.102(3) 0.009(3)
C7J 0.145(3) 0.147(4) 0.151(3) -0.030(3) 0.073(3) -0.045(3)
C1K 0.091(2) 0.0573(17) 0.103(2) 0.0038(17) -0.0128(19) -0.0041(16)
C2K 0.0530(15) 0.0643(18) 0.092(2) 0.0003(16) -0.0099(15) -0.0066(14)
C3K 0.0658(16) 0.0616(16) 0.0740(17) -0.0002(15) -0.0151(15) -0.0001(14)
C4K 0.0558(16) 0.075(2) 0.135(3) 0.011(2) -0.0176(19) -0.0030(15)
C5K 0.094(2) 0.147(4) 0.151(3) 0.022(3) -0.057(2) -0.014(3)
C6K 0.0614(18) 0.101(3) 0.165(3) 0.007(3) 0.020(2) 0.0001(19)
OW1 0.0854(13) 0.1016(15) 0.0745(12) -0.0083(12) 0.0011(11) -0.0125(12)
OW2 0.0977(16) 0.1122(19) 0.183(2) -0.021(2) 0.0168(18) -0.0077(15)
OW3 0.163(2) 0.1113(19) 0.1086(18) 0.0151(15) -0.0099(18) -0.0054(18)
OW4 0.0866(16) 0.116(2) 0.300(4) -0.012(3) 0.013(2) -0.0218(16)
OW5 0.154(3) 0.163(3) 0.225(4) -0.008(3) 0.005(3) 0.050(2)
OW6 0.232(4) 0.184(4) 0.298(6) 0.014(4) 0.009(5) -0.032(4)
OW7 0.190(7) 0.173(6) 0.093(4) 0.030(4) 0.032(5) 0.064(6)

loop_
_atom_type_symbol
_atom_type_description
_atom_type_scat_dispersion_real
_atom_type_scat_dispersion_imag
_atom_type_scat_source
C C 0.0181 0.0091 'International Tables Vol C Tables 4.2.6.8 and 6.1.1.4'
H H 0.0000 0.0000 'International Tables Vol C Tables 4.2.6.8 and 6.1.1.4'
O O 0.0492 0.0322 'International Tables Vol C Tables 4.2.6.8 and 6.1.1.4'
N N 0.0311 0.0180 'International Tables Vol C Tables 4.2.6.8 and 6.1.1.4'

loop_
_geom_angle_atom_site_label_1
_geom_angle_atom_site_label_2
_geom_angle_atom_site_label_3
_geom_angle
_geom_angle_site_symmetry_1
_geom_angle_site_symmetry_3
_geom_angle_publ_flag
C3K N1 C2A 118.6(2) . . ?
C3K N1 C1A 120.8(2) . . ?
C2A N1 C1A 118.0(2) . . ?
C3A N2 C1B 121.0(2) . . ?
C3A N2 H1 119.5 . . ?
C1B N2 H1 119.5 . . ?
C2B N3 C1C 126.0(2) . . ?
C2B N3 C2C 118.2(2) . . ?
C1C N3 C2C 115.8(2) . . ?
C3C N4 C1D 122.4(2) . . ?
C3C N4 C2D 118.10(19) . . ?
C1D N4 C2D 118.7(2) . . ?
C3D N5 C1E 123.0(2) . . ?
C3D N5 H2 118.5 . . ?
C1E N5 H2 118.5 . . ?
C2E N6 C1F 124.8(2) . . ?
C2E N6 C2F 116.9(2) . . ?
C1F N6 C2F 117.8(2) . . ?
C3F N7 C1G 123.0(2) . . ?
C3F N7 H3 118.5 . . ?
C1G N7 H3 118.5 . . ?
C2G N8 C1H 121.6(2) . . ?
C2G N8 H4 119.2 . . ?
C1H N8 H4 119.2 . . ?
C2H N9 C1I 123.6(2) . . ?
C2H N9 C2I 119.2(2) . . ?
C1I N9 C2I 117.2(2) . . ?
C3I N10 C1J 123.2(2) . . ?
C3I N10 C2J 117.7(2) . . ?
C1J N10 C2J 117.2(2) . . ?
C3J N11 C2K 119.8(2) . . ?
C3J N11 C1K 122.8(2) . . ?
C2K N11 C1K 117.4(2) . . ?
C4A O12 H5 109.5 . . ?
N1 C1A H6 109.5 . . ?
N1 C1A H7 109.5 . . ?
H6 C1A H7 109.5 . . ?
N1 C1A H8 109.5 . . ?
H6 C1A H8 109.5 . . ?
H7 C1A H8 109.5 . . ?
N1 C2A C3A 109.1(2) . . ?
N1 C2A C4A 113.9(2) . . ?
C3A C2A C4A 111.0(2) . . ?
N1 C2A H9 107.5 . . ?
C3A C2A H9 107.5 . . ?
C4A C2A H9 107.5 . . ?
O1 C3A N2 121.9(3) . . ?
O1 C3A C2A 120.5(3) . . ?
N2 C3A C2A 117.7(2) . . ?
O12 C4A C5A 108.4(2) . . ?
O12 C4A C2A 111.6(2) . . ?
C5A C4A C2A 113.3(2) . . ?
O12 C4A H10 107.8 . . ?
C5A C4A H10 107.8 . . ?
C2A C4A H10 107.8 . . ?
C10A C5A C4A 112.0(3) . . ?
C10A C5A C6A 111.8(3) . . ?
C4A C5A C6A 110.5(3) . . ?
C10A C5A H11 107.5 . . ?
C4A C5A H11 107.5 . . ?
C6A C5A H11 107.5 . . ?
C17A C6A C5A 114.5(3) . . ?
C17A C6A H12 108.6 . . ?
C5A C6A H12 108.6 . . ?
C17A C6A H13 108.6 . . ?
C5A C6A H13 108.6 . . ?
H12 C6A H13 107.6 . . ?
C8A C17A C6A 134.2(4) . . ?
C8A C17A H14 112.9 . . ?
C6A C17A H14 112.9 . . ?
C17A C8A C9A 132.0(5) . . ?
C17A C8A H15 114.0 . . ?
C9A C8A H15 114.0 . . ?
C8A C9A H16 109.5 . . ?
C8A C9A H17 109.5 . . ?
H16 C9A H17 109.5 . . ?
C8A C9A H18 109.5 . . ?
H16 C9A H18 109.5 . . ?
H17 C9A H18 109.5 . . ?
C5A C10A H19 109.5 . . ?
C5A C10A H20 109.5 . . ?
H19 C10A H20 109.5 . . ?
C5A C10A H21 109.5 . . ?
H19 C10A H21 109.5 . . ?
H20 C10A H21 109.5 . . ?
N2 C1B C3B 110.0(2) . . ?
N2 C1B C2B 108.8(2) . . ?
C3B C1B C2B 109.9(2) . . ?
N2 C1B H22 109.4 . . ?
C3B C1B H22 109.4 . . ?
C2B C1B H22 109.4 . . ?
O2 C2B N3 121.5(2) . . ?
O2 C2B C1B 119.9(2) . . ?
N3 C2B C1B 118.5(2) . . ?
C4B C3B C1B 113.1(3) . . ?
C4B C3B H23 109.0 . . ?
C1B C3B H23 109.0 . . ?
C4B C3B H24 109.0 . . ?
C1B C3B H24 109.0 . . ?
H23 C3B H24 107.8 . . ?
C3B C4B H25 109.5 . . ?
C3B C4B H26 109.5 . . ?
H25 C4B H26 109.5 . . ?
C3B C4B H27 109.5 . . ?
H25 C4B H27 109.5 . . ?
H26 C4B H27 109.5 . . ?
N3 C1C H28 109.5 . . ?
N3 C1C H29 109.5 . . ?
H28 C1C H29 109.5 . . ?
N3 C1C H30 109.5 . . ?
H28 C1C H30 109.5 . . ?
H29 C1C H30 109.5 . . ?
N3 C2C C3C 111.8(2) . . ?
N3 C2C H31 109.3 . . ?
C3C C2C H31 109.3 . . ?
N3 C2C H32 109.3 . . ?
C3C C2C H32 109.3 . . ?
H31 C2C H32 107.9 . . ?
O3 C3C N4 122.0(2) . . ?
O3 C3C C2C 121.6(2) . . ?
N4 C3C C2C 116.4(2) . . ?
N4 C1D H33 109.5 . . ?
N4 C1D H34 109.5 . . ?
H33 C1D H34 109.5 . . ?
N4 C1D H35 109.5 . . ?
H33 C1D H35 109.5 . . ?
H34 C1D H35 109.5 . . ?
N4 C2D C3D 106.6(2) . . ?
N4 C2D C4D 112.5(2) . . ?
C3D C2D C4D 111.7(2) . . ?
N4 C2D H36 108.6 . . ?
C3D C2D H36 108.6 . . ?
C4D C2D H36 108.6 . . ?
O4 C3D N5 121.3(2) . . ?
O4 C3D C2D 121.9(2) . . ?
N5 C3D C2D 116.7(2) . . ?
C2D C4D C5D 114.5(2) . . ?
C2D C4D H37 108.6 . . ?
C5D C4D H37 108.6 . . ?
C2D C4D H38 108.6 . . ?
C5D C4D H38 108.6 . . ?
H37 C4D H38 107.6 . . ?
C6D C5D C7D 109.3(3) . . ?
C6D C5D C4D 110.8(3) . . ?
C7D C5D C4D 111.4(3) . . ?
C6D C5D H39 108.4 . . ?
C7D C5D H39 108.4 . . ?
C4D C5D H39 108.4 . . ?
C5D C6D H40 109.5 . . ?
C5D C6D H41 109.5 . . ?
H40 C6D H41 109.5 . . ?
C5D C6D H42 109.5 . . ?
H40 C6D H42 109.5 . . ?
H41 C6D H42 109.5 . . ?
C5D C7D H43 109.5 . . ?
C5D C7D H44 109.5 . . ?
H43 C7D H44 109.5 . . ?
C5D C7D H45 109.5 . . ?
H43 C7D H45 109.5 . . ?
H44 C7D H45 109.5 . . ?
N5 C1E C3E 112.0(2) . . ?
N5 C1E C2E 108.1(2) . . ?
C3E C1E C2E 110.3(2) . . ?
N5 C1E H46 108.8 . . ?
C3E C1E H46 108.8 . . ?
C2E C1E H46 108.8 . . ?
O5 C2E N6 120.6(2) . . ?
O5 C2E C1E 121.2(2) . . ?
N6 C2E C1E 118.1(2) . . ?
C5E C3E C4E 109.6(4) . . ?
C5E C3E C1E 112.0(3) . . ?
C4E C3E C1E 112.8(3) . . ?
C5E C3E H47 107.4 . . ?
C4E C3E H47 107.4 . . ?
C1E C3E H47 107.4 . . ?
C3E C4E H48 109.5 . . ?
C3E C4E H49 109.5 . . ?
H48 C4E H49 109.5 . . ?
C3E C4E H50 109.5 . . ?
H48 C4E H50 109.5 . . ?
H49 C4E H50 109.5 . . ?
C3E C5E H51 109.5 . . ?
C3E C5E H52 109.5 . . ?
H51 C5E H52 109.5 . . ?
C3E C5E H53 109.5 . . ?
H51 C5E H53 109.5 . . ?
H52 C5E H53 109.5 . . ?
N6 C1F H54 109.5 . . ?
N6 C1F H55 109.5 . . ?
H54 C1F H55 109.5 . . ?
N6 C1F H56 109.5 . . ?
H54 C1F H56 109.5 . . ?
H55 C1F H56 109.5 . . ?
N6 C2F C4F 112.6(2) . . ?
N6 C2F C3F 108.0(2) . . ?
C4F C2F C3F 118.2(2) . . ?
N6 C2F H57 105.7 . . ?
C4F C2F H57 105.7 . . ?
C3F C2F H57 105.7 . . ?
O6 C3F N7 120.2(3) . . ?
O6 C3F C2F 120.4(3) . . ?
N7 C3F C2F 119.4(2) . . ?
C5F C4F C2F 117.5(3) . . ?
C5F C4F H58 107.9 . . ?
C2F C4F H58 107.9 . . ?
C5F C4F H59 107.9 . . ?
C2F C4F H59 107.9 . . ?
H58 C4F H59 107.2 . . ?
C7F C5F C4F 111.5(3) . . ?
C7F C5F C6F 110.7(3) . . ?
C4F C5F C6F 112.9(3) . . ?
C7F C5F H60 107.1 . . ?
C4F C5F H60 107.1 . . ?
C6F C5F H60 107.1 . . ?
C5F C6F H61 109.5 . . ?
C5F C6F H62 109.5 . . ?
H61 C6F H62 109.5 . . ?
C5F C6F H63 109.5 . . ?
H61 C6F H63 109.5 . . ?
H62 C6F H63 109.5 . . ?
C5F C7F H64 109.5 . . ?
C5F C7F H65 109.5 . . ?
H64 C7F H65 109.5 . . ?
C5F C7F H66 109.5 . . ?
H64 C7F H66 109.5 . . ?
H65 C7F H66 109.5 . . ?
N7 C1G C3G 111.7(3) . . ?
N7 C1G C2G 113.9(2) . . ?
C3G C1G C2G 110.3(3) . . ?
N7 C1G H67 106.8 . . ?
C3G C1G H67 106.8 . . ?
C2G C1G H67 106.8 . . ?
O7 C2G N8 122.7(3) . . ?
O7 C2G C1G 119.4(3) . . ?
N8 C2G C1G 117.9(2) . . ?
C1G C3G H68 109.5 . . ?
C1G C3G H69 109.5 . . ?
H68 C3G H69 109.5 . . ?
C1G C3G H70 109.5 . . ?
H68 C3G H70 109.5 . . ?
H69 C3G H70 109.5 . . ?
N8 C1H C2H 110.0(2) . . ?
N8 C1H C3H 110.1(2) . . ?
C2H C1H C3H 111.0(2) . . ?
N8 C1H H71 108.6 . . ?
C2H C1H H71 108.6 . . ?
C3H C1H H71 108.6 . . ?
O8 C2H N9 122.6(2) . . ?
O8 C2H C1H 120.2(2) . . ?
N9 C2H C1H 117.1(2) . . ?
C1H C3H H72 109.5 . . ?
C1H C3H H73 109.5 . . ?
H72 C3H H73 109.5 . . ?
C1H C3H H74 109.5 . . ?
H72 C3H H74 109.5 . . ?
H73 C3H H74 109.5 . . ?
N9 C1I H75 109.5 . . ?
N9 C1I H76 109.5 . . ?
H75 C1I H76 109.5 . . ?
N9 C1I H77 109.5 . . ?
H75 C1I H77 109.5 . . ?
H76 C1I H77 109.5 . . ?
N9 C2I C3I 108.9(2) . . ?
N9 C2I C4I 112.0(2) . . ?
C3I C2I C4I 111.0(2) . . ?
N9 C2I H78 108.3 . . ?
C3I C2I H78 108.3 . . ?
C4I C2I H78 108.3 . . ?
O9 C3I N10 120.9(3) . . ?
O9 C3I C2I 119.9(3) . . ?
N10 C3I C2I 119.2(2) . . ?
C5I C4I C2I 116.8(2) . . ?
C5I C4I H79 108.1 . . ?
C2I C4I H79 108.1 . . ?
C5I C4I H80 108.1 . . ?
C2I C4I H80 108.1 . . ?
H79 C4I H80 107.3 . . ?
C7I C5I C4I 111.9(3) . . ?
C7I C5I C6I 111.1(3) . . ?
C4I C5I C6I 110.2(3) . . ?
C7I C5I H81 107.8 . . ?
C4I C5I H81 107.8 . . ?
C6I C5I H81 107.8 . . ?
C5I C6I H82 109.5 . . ?
C5I C6I H83 109.5 . . ?
H82 C6I H83 109.5 . . ?
C5I C6I H84 109.5 . . ?
H82 C6I H84 109.5 . . ?
H83 C6I H84 109.5 . . ?
C5I C7I H85 109.5 . . ?
C5I C7I H86 109.5 . . ?
H85 C7I H86 109.5 . . ?
C5I C7I H87 109.5 . . ?
H85 C7I H87 109.5 . . ?
H86 C7I H87 109.5 . . ?
N10 C1J H88 109.5 . . ?
N10 C1J H89 109.5 . . ?
H88 C1J H89 109.5 . . ?
N10 C1J H90 109.5 . . ?
H88 C1J H90 109.5 . . ?
H89 C1J H90 109.5 . . ?
N10 C2J C4J 110.5(2) . . ?
N10 C2J C3J 110.6(2) . . ?
C4J C2J C3J 111.5(2) . . ?
N10 C2J H91 108.1 . . ?
C4J C2J H91 108.1 . . ?
C3J C2J H91 108.1 . . ?
O10 C3J N11 119.7(3) . . ?
O10 C3J C2J 120.6(3) . . ?
N11 C3J C2J 119.7(2) . . ?
C5J C4J C2J 117.0(3) . . ?
C5J C4J H92 108.0 . . ?
C2J C4J H92 108.0 . . ?
C5J C4J H93 108.0 . . ?
C2J C4J H93 108.0 . . ?
H92 C4J H93 107.3 . . ?
C4J C5J C6J 111.8(3) . . ?
C4J C5J C7J 110.3(3) . . ?
C6J C5J C7J 109.3(4) . . ?
C4J C5J H94 108.5 . . ?
C6J C5J H94 108.5 . . ?
C7J C5J H94 108.5 . . ?
C5J C6J H95 109.5 . . ?
C5J C6J H96 109.5 . . ?
H95 C6J H96 109.5 . . ?
C5J C6J H97 109.5 . . ?
H95 C6J H97 109.5 . . ?
H96 C6J H97 109.5 . . ?
C5J C7J H98 109.5 . . ?
C5J C7J H99 109.5 . . ?
H98 C7J H99 109.5 . . ?
C5J C7J H100 109.5 . . ?
H98 C7J H100 109.5 . . ?
H99 C7J H100 109.5 . . ?
N11 C1K H101 109.5 . . ?
N11 C1K H102 109.5 . . ?
H101 C1K H102 109.5 . . ?
N11 C1K H103 109.5 . . ?
H101 C1K H103 109.5 . . ?
H102 C1K H103 109.5 . . ?
N11 C2K C3K 110.0(2) . . ?
N11 C2K C4K 113.8(2) . . ?
C3K C2K C4K 112.2(2) . . ?
N11 C2K H104 106.8 . . ?
C3K C2K H104 106.8 . . ?
C4K C2K H104 106.8 . . ?
O11 C3K N1 120.7(3) . . ?
O11 C3K C2K 120.7(3) . . ?
N1 C3K C2K 118.6(2) . . ?
C5K C4K C6K 111.2(3) . . ?
C5K C4K C2K 109.7(3) . . ?
C6K C4K C2K 111.0(3) . . ?
C5K C4K H105 108.3 . . ?
C6K C4K H105 108.3 . . ?
C2K C4K H105 108.3 . . ?
C4K C5K H106 109.5 . . ?
C4K C5K H107 109.5 . . ?
H106 C5K H107 109.5 . . ?
C4K C5K H108 109.5 . . ?
H106 C5K H108 109.5 . . ?
H107 C5K H108 109.5 . . ?
C4K C6K H109 109.5 . . ?
C4K C6K H110 109.5 . . ?
H109 C6K H110 109.5 . . ?
C4K C6K H111 109.5 . . ?
H109 C6K H111 109.5 . . ?
H110 C6K H111 109.5 . . ?
HW11 OW1 HW12 97.1 . . ?
HW21 OW2 HW22 113.6 . . ?
HW31 OW3 HW32 102.1 . . ?
HW41 OW4 HW42 113.8 . . ?
HW51 OW5 HW52 110.9 . . ?
HW61 OW6 HW62 106.1 . . ?
HW71 OW7 HW72 104.2 . . ?

loop_
_geom_bond_atom_site_label_1
_geom_bond_atom_site_label_2
_geom_bond_distance
_geom_bond_site_symmetry_2
_geom_bond_publ_flag
N1 C3K 1.340(3) . ?
N1 C2A 1.468(3) . ?
N1 C1A 1.469(4) . ?
N2 C3A 1.314(3) . ?
N2 C1B 1.462(3) . ?
N2 H1 0.8600 . ?
N3 C2B 1.333(3) . ?
N3 C1C 1.451(3) . ?
N3 C2C 1.452(3) . ?
N4 C3C 1.363(3) . ?
N4 C1D 1.458(3) . ?
N4 C2D 1.487(3) . ?
N5 C3D 1.322(3) . ?
N5 C1E 1.456(3) . ?
N5 H2 0.8600 . ?
N6 C2E 1.366(3) . ?
N6 C1F 1.457(4) . ?
N6 C2F 1.483(3) . ?
N7 C3F 1.342(3) . ?
N7 C1G 1.438(4) . ?
N7 H3 0.8600 . ?
N8 C2G 1.331(3) . ?
N8 C1H 1.453(3) . ?
N8 H4 0.8600 . ?
N9 C2H 1.354(3) . ?
N9 C1I 1.462(3) . ?
N9 C2I 1.469(3) . ?
N10 C3I 1.358(3) . ?
N10 C1J 1.458(3) . ?
N10 C2J 1.470(3) . ?
N11 C3J 1.353(4) . ?
N11 C2K 1.469(4) . ?
N11 C1K 1.474(4) . ?
O1 C3A 1.230(3) . ?
O2 C2B 1.223(3) . ?
O3 C3C 1.222(3) . ?
O4 C3D 1.234(3) . ?
O5 C2E 1.221(3) . ?
O6 C3F 1.234(3) . ?
O7 C2G 1.232(3) . ?
O8 C2H 1.227(3) . ?
O9 C3I 1.237(3) . ?
O10 C3J 1.244(3) . ?
O11 C3K 1.242(3) . ?
O12 C4A 1.405(3) . ?
O12 H5 0.8200 . ?
C1A H6 0.9600 . ?
C1A H7 0.9600 . ?
C1A H8 0.9600 . ?
C2A C3A 1.518(4) . ?
C2A C4A 1.569(4) . ?
C2A H9 0.9800 . ?
C4A C5A 1.512(4) . ?
C4A H10 0.9800 . ?
C5A C10A 1.505(5) . ?
C5A C6A 1.545(5) . ?
C5A H11 0.9800 . ?
C6A C17A 1.519(5) . ?
C6A H12 0.9700 . ?
C6A H13 0.9700 . ?
C17A C8A 1.190(6) . ?
C17A H14 0.9300 . ?
C8A C9A 1.493(6) . ?
C8A H15 0.9300 . ?
C9A H16 0.9600 . ?
C9A H17 0.9600 . ?
C9A H18 0.9600 . ?
C10A H19 0.9600 . ?
C10A H20 0.9600 . ?
C10A H21 0.9600 . ?
C1B C3B 1.538(4) . ?
C1B C2B 1.541(4) . ?
C1B H22 0.9800 . ?
C3B C4B 1.492(4) . ?
C3B H23 0.9700 . ?
C3B H24 0.9700 . ?
C4B H25 0.9600 . ?
C4B H26 0.9600 . ?
C4B H27 0.9600 . ?
C1C H28 0.9600 . ?
C1C H29 0.9600 . ?
C1C H30 0.9600 . ?
C2C C3C 1.519(4) . ?
C2C H31 0.9700 . ?
C2C H32 0.9700 . ?
C1D H33 0.9600 . ?
C1D H34 0.9600 . ?
C1D H35 0.9600 . ?
C2D C3D 1.514(4) . ?
C2D C4D 1.516(4) . ?
C2D H36 0.9800 . ?
C4D C5D 1.534(4) . ?
C4D H37 0.9700 . ?
C4D H38 0.9700 . ?
C5D C6D 1.497(5) . ?
C5D C7D 1.528(6) . ?
C5D H39 0.9800 . ?
C6D H40 0.9600 . ?
C6D H41 0.9600 . ?
C6D H42 0.9600 . ?
C7D H43 0.9600 . ?
C7D H44 0.9600 . ?
C7D H45 0.9600 . ?
C1E C3E 1.507(4) . ?
C1E C2E 1.510(4) . ?
C1E H46 0.9800 . ?
C3E C5E 1.457(5) . ?
C3E C4E 1.503(5) . ?
C3E H47 0.9800 . ?
C4E H48 0.9600 . ?
C4E H49 0.9600 . ?
C4E H50 0.9600 . ?
C5E H51 0.9600 . ?
C5E H52 0.9600 . ?
C5E H53 0.9600 . ?
C1F H54 0.9600 . ?
C1F H55 0.9600 . ?
C1F H56 0.9600 . ?
C2F C4F 1.513(4) . ?
C2F C3F 1.513(4) . ?
C2F H57 0.9800 . ?
C4F C5F 1.501(4) . ?
C4F H58 0.9700 . ?
C4F H59 0.9700 . ?
C5F C7F 1.496(6) . ?
C5F C6F 1.535(5) . ?
C5F H60 0.9800 . ?
C6F H61 0.9600 . ?
C6F H62 0.9600 . ?
C6F H63 0.9600 . ?
C7F H64 0.9600 . ?
C7F H65 0.9600 . ?
C7F H66 0.9600 . ?
C1G C3G 1.516(4) . ?
C1G C2G 1.528(4) . ?
C1G H67 0.9800 . ?
C3G H68 0.9600 . ?
C3G H69 0.9600 . ?
C3G H70 0.9600 . ?
C1H C2H 1.521(4) . ?
C1H C3H 1.531(4) . ?
C1H H71 0.9800 . ?
C3H H72 0.9600 . ?
C3H H73 0.9600 . ?
C3H H74 0.9600 . ?
C1I H75 0.9600 . ?
C1I H76 0.9600 . ?
C1I H77 0.9600 . ?
C2I C3I 1.526(4) . ?
C2I C4I 1.526(4) . ?
C2I H78 0.9800 . ?
C4I C5I 1.513(4) . ?
C4I H79 0.9700 . ?
C4I H80 0.9700 . ?
C5I C7I 1.488(5) . ?
C5I C6I 1.531(5) . ?
C5I H81 0.9800 . ?
C6I H82 0.9600 . ?
C6I H83 0.9600 . ?
C6I H84 0.9600 . ?
C7I H85 0.9600 . ?
C7I H86 0.9600 . ?
C7I H87 0.9600 . ?
C1J H88 0.9600 . ?
C1J H89 0.9600 . ?
C1J H90 0.9600 . ?
C2J C4J 1.512(4) . ?
C2J C3J 1.524(4) . ?
C2J H91 0.9800 . ?
C4J C5J 1.497(5) . ?
C4J H92 0.9700 . ?
C4J H93 0.9700 . ?
C5J C6J 1.513(6) . ?
C5J C7J 1.547(6) . ?
C5J H94 0.9800 . ?
C6J H95 0.9600 . ?
C6J H96 0.9600 . ?
C6J H97 0.9600 . ?
C7J H98 0.9600 . ?
C7J H99 0.9600 . ?
C7J H100 0.9600 . ?
C1K H101 0.9600 . ?
C1K H102 0.9600 . ?
C1K H103 0.9600 . ?
C2K C3K 1.529(4) . ?
C2K C4K 1.540(4) . ?
C2K H104 0.9800 . ?
C4K C5K 1.506(5) . ?
C4K C6K 1.536(5) . ?
C4K H105 0.9800 . ?
C5K H106 0.9600 . ?
C5K H107 0.9600 . ?
C5K H108 0.9600 . ?
C6K H109 0.9600 . ?
C6K H110 0.9600 . ?
C6K H111 0.9600 . ?
OW1 HW11 0.885 . ?
OW1 HW12 0.779 . ?
OW2 HW21 0.965 . ?
OW2 HW22 0.912 . ?
OW3 HW31 0.906 . ?
OW3 HW32 0.897 . ?
OW4 HW41 0.844 . ?
OW4 HW42 0.828 . ?
OW5 HW51 0.835 . ?
OW5 HW52 0.866 . ?
OW6 HW61 0.916 . ?
OW6 HW62 0.859 . ?
OW7 HW71 0.824 . ?
OW7 HW72 0.852 . ?

loop_
_geom_hbond_atom_site_label_D
_geom_hbond_atom_site_label_H
_geom_hbond_atom_site_label_A
_geom_hbond_distance_DH
_geom_hbond_distance_HA
_geom_hbond_distance_DA
_geom_hbond_angle_DHA
_geom_hbond_site_symmetry_A
N2 H1 OW3 0.86 2.16 2.981(3) 160.0 2_664
N5 H2 O8 0.86 2.37 3.150(3) 150.2 .
N7 H3 OW2 0.86 2.20 2.982(4) 150.2 3_656
N8 H4 O5 0.86 2.17 2.918(3) 145.4 .
O12 H5 O2 0.82 2.02 2.814(3) 162.3 .
O12 H5 N2 0.82 2.54 3.068(3) 122.9 .
OW1 HW11 O1 0.885(2) 1.8719(19) 2.740(3) 166.48(15) .
OW1 HW12 O3 0.779(2) 2.0562(17) 2.828(3) 170.77(15) .
OW2 HW21 O11 0.965(3) 1.975(2) 2.918(4) 165.04(19) .
OW2 HW22 OW5 0.912(3) 1.947(4) 2.854(5) 173.2(2) 3_646
OW3 HW31 O9 0.906(3) 2.094(2) 2.964(3) 160.71(19) .
OW3 HW32 OW7 0.897(3) 1.936(7) 2.825(7) 171.1(3) 3_746
OW4 HW41 OW1 0.844(3) 1.962(2) 2.775(4) 161.5(2) 3_756
OW4 HW42 O4 0.828(3) 2.1310(19) 2.764(3) 133.1(3) .
OW5 HW51 O10 0.835(4) 2.0652(19) 2.859(4) 158.5(3) .
OW5 HW52 OW6 0.866(4) 1.929(5) 2.755(7) 159.2(3) 3_656
OW6 HW61 OW4 0.916(6) 1.966(4) 2.812(7) 152.9(3) 3_746
OW6 HW62 O1 0.859(5) 2.424(2) 3.220(5) 154.4(4) .
OW7 HW71 OW4 0.824(8) 2.218(3) 2.873(8) 136.5(6) .
OW7 HW72 OW5 0.852(8) 2.322(4) 3.174(9) 178.2(6) 1_655

loop_
_geom_torsion_atom_site_label_1
_geom_torsion_atom_site_label_2
_geom_torsion_atom_site_label_3
_geom_torsion_atom_site_label_4
_geom_torsion
_geom_torsion_site_symmetry_1
_geom_torsion_site_symmetry_2
_geom_torsion_site_symmetry_3
_geom_torsion_site_symmetry_4
_geom_torsion_publ_flag
C3K N1 C2A C3A -90.0(3) . . . . ?
C1A N1 C2A C3A 71.8(3) . . . . ?
C3K N1 C2A C4A 145.4(2) . . . . ?
C1A N1 C2A C4A -52.8(3) . . . . ?
C1B N2 C3A O1 -12.4(4) . . . . ?
C1B N2 C3A C2A 167.0(2) . . . . ?
N1 C2A C3A O1 6.6(4) . . . . ?
C4A C2A C3A O1 132.9(3) . . . . ?
N1 C2A C3A N2 -172.8(2) . . . . ?
C4A C2A C3A N2 -46.6(3) . . . . ?
N1 C2A C4A O12 78.0(3) . . . . ?
C3A C2A C4A O12 -45.6(3) . . . . ?
N1 C2A C4A C5A -44.7(3) . . . . ?
C3A C2A C4A C5A -168.3(2) . . . . ?
O12 C4A C5A C10A 177.4(3) . . . . ?
C2A C4A C5A C10A -58.1(4) . . . . ?
O12 C4A C5A C6A 52.1(3) . . . . ?
C2A C4A C5A C6A 176.6(3) . . . . ?
C10A C5A C6A C17A 77.9(4) . . . . ?
C4A C5A C6A C17A -156.8(3) . . . . ?
C5A C6A C17A C8A 25.3(7) . . . . ?
C6A C17A C8A C9A 175.4(5) . . . . ?
C3A N2 C1B C3B 157.3(2) . . . . ?
C3A N2 C1B C2B -82.3(3) . . . . ?
C1C N3 C2B O2 174.7(2) . . . . ?
C2C N3 C2B O2 -2.7(4) . . . . ?
C1C N3 C2B C1B -9.3(4) . . . . ?
C2C N3 C2B C1B 173.3(2) . . . . ?
N2 C1B C2B O2 -19.5(3) . . . . ?
C3B C1B C2B O2 101.0(3) . . . . ?
N2 C1B C2B N3 164.5(2) . . . . ?
C3B C1B C2B N3 -75.1(3) . . . . ?
N2 C1B C3B C4B -63.8(3) . . . . ?
C2B C1B C3B C4B 176.5(3) . . . . ?
C2B N3 C2C C3C 95.4(3) . . . . ?
C1C N3 C2C C3C -82.3(3) . . . . ?
C1D N4 C3C O3 -174.2(3) . . . . ?
C2D N4 C3C O3 -4.4(4) . . . . ?
C1D N4 C3C C2C 6.3(4) . . . . ?
C2D N4 C3C C2C 176.2(2) . . . . ?
N3 C2C C3C O3 -5.4(3) . . . . ?
N3 C2C C3C N4 174.1(2) . . . . ?
C3C N4 C2D C3D -95.0(2) . . . . ?
C1D N4 C2D C3D 75.2(3) . . . . ?
C3C N4 C2D C4D 142.2(2) . . . . ?
C1D N4 C2D C4D -47.6(3) . . . . ?
C1E N5 C3D O4 5.1(4) . . . . ?
C1E N5 C3D C2D -171.5(2) . . . . ?
N4 C2D C3D O4 -78.7(3) . . . . ?
C4D C2D C3D O4 44.5(3) . . . . ?
N4 C2D C3D N5 97.9(3) . . . . ?
C4D C2D C3D N5 -138.9(2) . . . . ?
N4 C2D C4D C5D -65.2(3) . . . . ?
C3D C2D C4D C5D 174.9(2) . . . . ?
C2D C4D C5D C6D 160.3(3) . . . . ?
C2D C4D C5D C7D -77.9(3) . . . . ?
C3D N5 C1E C3E 97.2(3) . . . . ?
C3D N5 C1E C2E -141.2(2) . . . . ?
C1F N6 C2E O5 168.3(3) . . . . ?
C2F N6 C2E O5 -3.7(4) . . . . ?
C1F N6 C2E C1E -16.2(4) . . . . ?
C2F N6 C2E C1E 171.8(2) . . . . ?
N5 C1E C2E O5 -23.2(3) . . . . ?
C3E C1E C2E O5 99.6(3) . . . . ?
N5 C1E C2E N6 161.3(2) . . . . ?
C3E C1E C2E N6 -76.0(3) . . . . ?
N5 C1E C3E C5E 61.0(3) . . . . ?
C2E C1E C3E C5E -59.4(4) . . . . ?
N5 C1E C3E C4E -63.2(4) . . . . ?
C2E C1E C3E C4E 176.4(3) . . . . ?
C2E N6 C2F C4F -72.0(3) . . . . ?
C1F N6 C2F C4F 115.4(3) . . . . ?
C2E N6 C2F C3F 60.3(3) . . . . ?
C1F N6 C2F C3F -112.3(3) . . . . ?
C1G N7 C3F O6 -0.2(4) . . . . ?
C1G N7 C3F C2F -178.7(2) . . . . ?
N6 C2F C3F O6 43.1(3) . . . . ?
C4F C2F C3F O6 172.4(3) . . . . ?
N6 C2F C3F N7 -138.3(2) . . . . ?
C4F C2F C3F N7 -9.1(4) . . . . ?
N6 C2F C4F C5F -53.1(4) . . . . ?
C3F C2F C4F C5F 179.9(3) . . . . ?
C2F C4F C5F C7F 173.7(3) . . . . ?
C2F C4F C5F C6F -60.9(4) . . . . ?
C3F N7 C1G C3G 157.0(3) . . . . ?
C3F N7 C1G C2G -77.3(3) . . . . ?
C1H N8 C2G O7 -10.8(4) . . . . ?
C1H N8 C2G C1G 169.6(2) . . . . ?
N7 C1G C2G O7 178.9(3) . . . . ?
C3G C1G C2G O7 -54.6(4) . . . . ?
N7 C1G C2G N8 -1.5(4) . . . . ?
C3G C1G C2G N8 125.0(3) . . . . ?
C2G N8 C1H C2H 143.2(2) . . . . ?
C2G N8 C1H C3H -94.1(3) . . . . ?
C1I N9 C2H O8 177.6(2) . . . . ?
C2I N9 C2H O8 0.2(4) . . . . ?
C1I N9 C2H C1H -4.8(3) . . . . ?
C2I N9 C2H C1H 177.8(2) . . . . ?
N8 C1H C2H O8 101.6(3) . . . . ?
C3H C1H C2H O8 -20.4(3) . . . . ?
N8 C1H C2H N9 -76.0(3) . . . . ?
C3H C1H C2H N9 161.9(2) . . . . ?
C2H N9 C2I C3I -129.2(2) . . . . ?
C1I N9 C2I C3I 53.3(3) . . . . ?
C2H N9 C2I C4I 107.8(3) . . . . ?
C1I N9 C2I C4I -69.7(3) . . . . ?
C1J N10 C3I O9 177.8(2) . . . . ?
C2J N10 C3I O9 13.6(4) . . . . ?
C1J N10 C3I C2I -0.9(4) . . . . ?
C2J N10 C3I C2I -165.1(2) . . . . ?
N9 C2I C3I O9 -115.3(3) . . . . ?
C4I C2I C3I O9 8.4(4) . . . . ?
N9 C2I C3I N10 63.4(3) . . . . ?
C4I C2I C3I N10 -172.9(2) . . . . ?
N9 C2I C4I C5I -62.3(3) . . . . ?
C3I C2I C4I C5I 175.9(2) . . . . ?
C2I C4I C5I C7I -73.3(4) . . . . ?
C2I C4I C5I C6I 162.5(3) . . . . ?
C3I N10 C2J C4J 95.5(3) . . . . ?
C1J N10 C2J C4J -69.7(3) . . . . ?
C3I N10 C2J C3J -140.6(2) . . . . ?
C1J N10 C2J C3J 54.2(3) . . . . ?
C2K N11 C3J O10 -2.6(4) . . . . ?
C1K N11 C3J O10 177.7(3) . . . . ?
C2K N11 C3J C2J 177.6(2) . . . . ?
C1K N11 C3J C2J -2.0(4) . . . . ?
N10 C2J C3J O10 -99.6(3) . . . . ?
C4J C2J C3J O10 23.7(4) . . . . ?
N10 C2J C3J N11 80.2(3) . . . . ?
C4J C2J C3J N11 -156.5(2) . . . . ?
N10 C2J C4J C5J -160.8(3) . . . . ?
C3J C2J C4J C5J 75.8(4) . . . . ?
C2J C4J C5J C6J -176.4(4) . . . . ?
C2J C4J C5J C7J 61.9(4) . . . . ?
C3J N11 C2K C3K 134.0(2) . . . . ?
C1K N11 C2K C3K -46.3(3) . . . . ?
C3J N11 C2K C4K -99.1(3) . . . . ?
C1K N11 C2K C4K 80.6(3) . . . . ?
C2A N1 C3K O11 -3.8(4) . . . . ?
C1A N1 C3K O11 -165.1(3) . . . . ?
C2A N1 C3K C2K 178.6(2) . . . . ?
C1A N1 C3K C2K 17.3(4) . . . . ?
N11 C2K C3K O11 102.4(3) . . . . ?
C4K C2K C3K O11 -25.4(4) . . . . ?
N11 C2K C3K N1 -80.0(3) . . . . ?
C4K C2K C3K N1 152.2(3) . . . . ?
N11 C2K C4K C5K 173.8(3) . . . . ?
C3K C2K C4K C5K -60.5(4) . . . . ?
N11 C2K C4K C6K 50.6(4) . . . . ?
C3K C2K C4K C6K 176.3(3) . . . . ?
